data_4317575
loop_
_publ_author_name
'Martin A. Bennett'
'Maria Contel'
'David C. R. Hockless'
'Lee L. Welling'
'Anthony C. Willis'

_publ_contact_author_address
;
Research School of Chemistry,
Australian National University,
Canberra, A. C. T. 0200, Australia
;
_publ_contact_author_email ' willis@rsc.anu.edu.au '
_publ_contact_author_fax ' 61 2 6125 0750 '
_publ_contact_author_name ' Anthony C. Willis '
_publ_contact_author_phone ' 61 2 6125 4109 '
_publ_section_title
;
 Bis{(2-diphenylphosphino)phenyl}mercury: A P-Donor Ligand and Precursor
 to Mixed Metal-Mercury (d8-d10) Cyclometalated Complexes Containing
 2-C6H4PPh2
;
_journal_name_full 'Inorganic Chemistry'
_journal_page_first 844
_journal_page_last 855
_journal_paper_doi 10.1021/ic010890z
_journal_volume 41
_journal_year 2002
_chemical_formula_moiety 'C36 H28 Br2 Hg2 P2 , 2(C H2 Cl2)'
_chemical_formula_sum 'C38 H32 Br2 Cl4 Hg2 P2'
_chemical_formula_weight 1253.42
_space_group_IT_number 2
_symmetry_cell_setting triclinic
_symmetry_Int_Tables_number 2
_symmetry_space_group_name_Hall '-P 1'
_symmetry_space_group_name_H-M 'P -1'
_audit_creation_date 2001-07-26
_audit_creation_method 'by teXsan v1.8'
_audit_update_record
;
1998-07-28 - Report on C38 H32 Br2 Cl4 Hg2 P2
            by David C. R. Hockless and Maria Contel
            for Martin A. Bennett
2001-07-26 - Anthony C. Willis  produces cif
            acw becomes e-mail contact
2000-07-26 - passes checkcif with some warnings

;
_cell_angle_alpha 92.01(2)
_cell_angle_beta 109.19(2)
_cell_angle_gamma 90.82(2)
_cell_formula_units_Z 2
_cell_length_a 12.720(3)
_cell_length_b 13.154(2)
_cell_length_c 12.724(2)
_cell_measurement_reflns_used 24
_cell_measurement_temperature 193.2
_cell_measurement_theta_max 49.9
_cell_measurement_theta_min 49.6
_cell_volume 2008.7(7)
_computing_cell_refinement 'MSC/AFC Diffractometer Control'
_computing_data_collection 'MSC/AFC Diffractometer Control'
_computing_data_reduction 'teXsan (MSC, 1992-1997)'
_computing_publication_material 'teXsan (MSC, 1992-1997)'
_computing_structure_refinement 'teXsan (MSC, 1992-1997)'
_computing_structure_solution
;
DIRDIF92 PATTY (Beurskens, 1992)
;
_diffrn_ambient_temperature 193.2
_diffrn_measurement_device_details
;
Rigaku AFC6R diffractometer with extended arm and
evacuated collimator and beam tunnel.
Data cannot be collected beyond \y 60 deg in this configuration.
;
_diffrn_measurement_device_type 'Rigaku AFC6R'
_diffrn_measurement_method \w-2\q
_diffrn_orient_matrix_UB_11 0.03605
_diffrn_orient_matrix_UB_12 0.00189
_diffrn_orient_matrix_UB_13 0.08275
_diffrn_orient_matrix_UB_21 0.01017
_diffrn_orient_matrix_UB_22 0.07555
_diffrn_orient_matrix_UB_23 0.00036
_diffrn_orient_matrix_UB_31 -0.07438
_diffrn_orient_matrix_UB_32 0.00890
_diffrn_orient_matrix_UB_33 0.00944
_diffrn_radiation_detector 'scintillation counter'
_diffrn_radiation_monochromator graphite
_diffrn_radiation_source 'Rigaku rotating anode'
_diffrn_radiation_type 'Cu K\a'
_diffrn_radiation_wavelength 1.5418
_diffrn_reflns_av_R_equivalents 0.05100
_diffrn_reflns_av_sigmaI/netI 0.040
_diffrn_reflns_limit_h_max 0
_diffrn_reflns_limit_h_min -14
_diffrn_reflns_limit_k_max 14
_diffrn_reflns_limit_k_min -14
_diffrn_reflns_limit_l_max 14
_diffrn_reflns_limit_l_min -13
_diffrn_reflns_number 6291
_diffrn_reflns_reduction_process 'Lp corrections applied'
_diffrn_reflns_theta_max 60.03
_diffrn_reflns_theta_min 3.37
_diffrn_standards_decay_% -1.10
_diffrn_standards_interval_count 150
_diffrn_standards_number 3
_exptl_absorpt_coefficient_mu 18.421
_exptl_absorpt_correction_T_max .229
_exptl_absorpt_correction_T_min .079
_exptl_absorpt_correction_type psi-scan
_exptl_absorpt_process_details
;
\y scans (North,Phillips & Matthews, 1968)
;
_exptl_crystal_colour colorless
_exptl_crystal_density_diffrn 2.072
_exptl_crystal_density_meas ?
_exptl_crystal_description prism
_exptl_crystal_F_000 1176.00
_exptl_crystal_size_max 0.16
_exptl_crystal_size_mid 0.12
_exptl_crystal_size_min 0.08
_refine_diff_density_max 3.70
_refine_diff_density_min -2.40
_refine_ls_extinction_coef 0.00000038(4)
_refine_ls_extinction_expression 'equ(3) Acta Cryst.(1968) A24, p213.'
_refine_ls_extinction_method 'Zachariasen (1967)'
_refine_ls_goodness_of_fit_all 2.644
_refine_ls_goodness_of_fit_ref 2.802
_refine_ls_hydrogen_treatment noref
_refine_ls_matrix_type full
_refine_ls_number_constraints 0
_refine_ls_number_parameters 434
_refine_ls_number_reflns 5521
_refine_ls_number_restraints 0
_refine_ls_R_factor_all 0.0536
_refine_ls_R_factor_gt 0.0472
_refine_ls_shift/su_max 0.0110
_refine_ls_shift/su_mean 0.0020
_refine_ls_structure_factor_coef F
_refine_ls_weighting_details 'w = 1/[\s^2^(Fo) + 0.00006|Fo|^2^]'
_refine_ls_weighting_scheme sigma
_refine_ls_wR_factor_all 0.0565
_refine_ls_wR_factor_ref 0.0557
_reflns_number_gt 5521
_reflns_number_total 5978
_reflns_threshold_expression I>3.00\s(I)
_cod_data_source_file ic010890z_2.cif
_cod_data_source_block CON15
_cod_depositor_comments
;
The following automatic conversions were performed:

'_exptl_crystal_density_meas' value 'not measured' was changed to '?'
- the value is perceived as not measured.

Automatic conversion script
Id: cif_fix_values 3008 2015-01-20 13:52:24Z robertas 
;
_cod_original_sg_symbol_H-M 'P -1 '
_cod_original_formula_sum 'C38 H32 Br2 Cl4 Hg2 P2 '
_cod_database_code 4317575

loop_
_symmetry_equiv_pos_as_xyz
'   +x,   +y,   +z'
'   -x,   -y,   -z'

loop_
_atom_site_label
_atom_site_fract_x
_atom_site_fract_y
_atom_site_fract_z
_atom_site_U_iso_or_equiv
_atom_site_occupancy
_atom_site_refinement_flags
_atom_site_adp_type
_atom_site_calc_flag
_atom_site_calc_attached_atom
Hg(1) 0.03122(4) 0.35735(3) -0.00113(4) 0.0222(1) 1.000 . Uani d ?
Hg(2) 0.17501(4) 0.32098(3) 0.24782(4) 0.0225(1) 1.000 . Uani d ?
Br(1) 0.1332(1) 0.51977(9) 0.2568(1) 0.0345(4) 1.000 . Uani d ?
Br(2) 0.2903(1) 0.2764(1) 0.4528(1) 0.0418(4) 1.000 . Uani d ?
Cl(1a) 0.6249(4) 0.0838(5) 0.4890(5) 0.101(2) 1.000 . Uani d ?
Cl(1b) 0.6520(4) 0.2489(4) 0.6525(5) 0.091(2) 1.000 . Uani d ?
Cl(2a) 0.2208(8) 0.0590(6) 0.6755(8) 0.185(4) 1.000 . Uani d ?
Cl(2b) 0.3995(4) 0.2037(4) 0.7549(4) 0.082(2) 1.000 . Uani d ?
P(1) 0.3172(2) 0.3127(2) 0.1554(2) 0.0199(7) 1.000 . Uani d ?
P(2) -0.0018(2) 0.2314(2) 0.2294(2) 0.0209(7) 1.000 . Uani d ?
C(1) 0.1743(9) 0.3899(8) -0.0436(9) 0.024(3) 1.000 . Uani d ?
C(2) 0.1608(9) 0.4295(9) -0.147(1) 0.033(3) 1.000 . Uani d ?
C(3) 0.248(1) 0.455(1) -0.182(1) 0.046(4) 1.000 . Uani d ?
C(4) 0.356(1) 0.4425(9) -0.114(1) 0.031(3) 1.000 . Uani d ?
C(5) 0.3739(9) 0.4040(9) -0.012(1) 0.030(3) 1.000 . Uani d ?
C(6) 0.2855(9) 0.3734(8) 0.0255(9) 0.022(3) 1.000 . Uani d ?
C(7) -0.1184(8) 0.3197(7) 0.0297(9) 0.020(3) 1.000 . Uani d ?
C(8) -0.218(1) 0.3463(9) -0.0516(9) 0.031(3) 1.000 . Uani d ?
C(9) -0.3194(9) 0.3254(9) -0.040(1) 0.033(3) 1.000 . Uani d ?
C(10) -0.3257(9) 0.2779(9) 0.055(1) 0.034(4) 1.000 . Uani d ?
C(11) -0.229(1) 0.2524(9) 0.1359(9) 0.029(3) 1.000 . Uani d ?
C(12) -0.1243(8) 0.2739(7) 0.1230(9) 0.020(3) 1.000 . Uani d ?
C(13) 0.4476(9) 0.3683(8) 0.2488(8) 0.023(3) 1.000 . Uani d ?
C(14) 0.447(1) 0.464(1) 0.295(1) 0.038(4) 1.000 . Uani d ?
C(15) 0.542(1) 0.506(1) 0.371(1) 0.044(4) 1.000 . Uani d ?
C(16) 0.638(1) 0.454(1) 0.403(1) 0.046(4) 1.000 . Uani d ?
C(17) 0.640(1) 0.356(1) 0.358(1) 0.050(4) 1.000 . Uani d ?
C(18) 0.546(1) 0.3119(9) 0.281(1) 0.033(3) 1.000 . Uani d ?
C(19) 0.3437(9) 0.1812(8) 0.128(1) 0.028(3) 1.000 . Uani d ?
C(20) 0.353(1) 0.1477(9) 0.0268(9) 0.034(3) 1.000 . Uani d ?
C(21) 0.371(1) 0.045(1) 0.009(1) 0.056(5) 1.000 . Uani d ?
C(22) 0.382(1) -0.022(1) 0.091(1) 0.054(5) 1.000 . Uani d ?
C(23) 0.373(1) 0.012(1) 0.191(1) 0.062(5) 1.000 . Uani d ?
C(24) 0.354(1) 0.1119(9) 0.210(1) 0.050(5) 1.000 . Uani d ?
C(25) -0.0280(9) 0.2433(8) 0.3603(9) 0.025(3) 1.000 . Uani d ?
C(26) -0.028(1) 0.3406(9) 0.407(1) 0.038(4) 1.000 . Uani d ?
C(27) -0.049(1) 0.353(1) 0.507(1) 0.047(4) 1.000 . Uani d ?
C(28) -0.066(1) 0.272(1) 0.563(1) 0.050(5) 1.000 . Uani d ?
C(29) -0.068(2) 0.175(1) 0.517(1) 0.065(6) 1.000 . Uani d ?
C(30) -0.046(1) 0.163(1) 0.416(1) 0.051(5) 1.000 . Uani d ?
C(31) 0.0090(9) 0.0970(8) 0.2018(9) 0.026(3) 1.000 . Uani d ?
C(32) -0.068(1) 0.0429(9) 0.118(1) 0.043(4) 1.000 . Uani d ?
C(33) -0.055(1) -0.061(1) 0.099(1) 0.069(5) 1.000 . Uani d ?
C(34) 0.041(1) -0.107(1) 0.165(1) 0.058(5) 1.000 . Uani d ?
C(35) 0.118(1) -0.0548(9) 0.248(1) 0.039(4) 1.000 . Uani d ?
C(36) 0.104(1) 0.0471(9) 0.267(1) 0.036(4) 1.000 . Uani d ?
C(37) 0.562(2) 0.179(2) 0.542(2) 0.088(7) 1.000 . Uani d ?
C(38) 0.254(2) 0.185(1) 0.702(1) 0.075(6) 1.000 . Uani d ?
H(2) 0.0872 0.4389 -0.1958 0.039 1.000 . Uiso c ?
H(3) 0.2337 0.4825 -0.2536 0.055 1.000 . Uiso c ?
H(4) 0.4168 0.4602 -0.1376 0.038 1.000 . Uiso c ?
H(5) 0.4484 0.3975 0.0362 0.036 1.000 . Uiso c ?
H(8) -0.2156 0.3793 -0.1159 0.038 1.000 . Uiso c ?
H(9) -0.3858 0.3434 -0.0960 0.040 1.000 . Uiso c ?
H(10) -0.3959 0.2635 0.0630 0.040 1.000 . Uiso c ?
H(11) -0.2317 0.2202 0.2005 0.035 1.000 . Uiso c ?
H(14) 0.3799 0.5006 0.2736 0.046 1.000 . Uiso c ?
H(15) 0.5401 0.5726 0.4021 0.052 1.000 . Uiso c ?
H(16) 0.7031 0.4844 0.4560 0.056 1.000 . Uiso c ?
H(17) 0.7067 0.3200 0.3805 0.060 1.000 . Uiso c ?
H(18) 0.5470 0.2451 0.2511 0.039 1.000 . Uiso c ?
H(20) 0.3463 0.1943 -0.0302 0.040 1.000 . Uiso c ?
H(21) 0.3758 0.0219 -0.0606 0.067 1.000 . Uiso c ?
H(22) 0.3963 -0.0914 0.0794 0.064 1.000 . Uiso c ?
H(23) 0.3802 -0.0350 0.2475 0.075 1.000 . Uiso c ?
H(24) 0.3472 0.1336 0.2798 0.060 1.000 . Uiso c ?
H(26) -0.0145 0.3983 0.3701 0.046 1.000 . Uiso c ?
H(27) -0.0507 0.4203 0.5366 0.057 1.000 . Uiso c ?
H(28) -0.0765 0.2824 0.6331 0.060 1.000 . Uiso c ?
H(29) -0.0841 0.1180 0.5526 0.078 1.000 . Uiso c ?
H(30) -0.0445 0.0958 0.3863 0.061 1.000 . Uiso c ?
H(32) -0.1323 0.0756 0.0719 0.052 1.000 . Uiso c ?
H(33) -0.1099 -0.0988 0.0423 0.083 1.000 . Uiso c ?
H(34) 0.0517 -0.1766 0.1506 0.069 1.000 . Uiso c ?
H(35) 0.1809 -0.0881 0.2944 0.047 1.000 . Uiso c ?
H(36) 0.1598 0.0845 0.3240 0.044 1.000 . Uiso c ?
H(37a) 0.5294 0.2244 0.4838 0.106 1.000 . Uiso c ?
H(37b) 0.5057 0.1492 0.5651 0.106 1.000 . Uiso c ?
H(38a) 0.2258 0.2196 0.6344 0.091 1.000 . Uiso c ?
H(38b) 0.2224 0.2107 0.7544 0.091 1.000 . Uiso c ?

loop_
_atom_site_aniso_label
_atom_site_aniso_U_11
_atom_site_aniso_U_22
_atom_site_aniso_U_33
_atom_site_aniso_U_12
_atom_site_aniso_U_13
_atom_site_aniso_U_23
Hg(1) 0.0219(3) 0.0262(3) 0.0221(3) 0.0004(2) 0.0118(2) 0.0058(2)
Hg(2) 0.0232(3) 0.0276(3) 0.0204(3) -0.0009(2) 0.0118(2) 0.0041(2)
Br(1) 0.0408(7) 0.0268(7) 0.0439(8) 0.0074(5) 0.0240(6) 0.0089(5)
Br(2) 0.0432(8) 0.0524(8) 0.0247(7) -0.0032(6) 0.0036(6) 0.0106(6)
Cl(1a) 0.080(3) 0.124(5) 0.093(4) 0.004(3) 0.024(3) -0.016(3)
Cl(1b) 0.079(3) 0.065(3) 0.119(4) 0.020(2) 0.018(3) -0.004(3)
Cl(2a) 0.183(8) 0.119(6) 0.23(1) -0.057(6) 0.037(7) 0.040(6)
Cl(2b) 0.082(3) 0.113(4) 0.059(3) 0.008(3) 0.032(2) 0.016(2)
P(1) 0.023(1) 0.021(1) 0.020(1) 0.001(1) 0.011(1) 0.004(1)
P(2) 0.024(1) 0.022(1) 0.021(1) -0.003(1) 0.014(1) 0.003(1)
C(1) 0.030(6) 0.019(5) 0.029(6) 0.004(5) 0.018(5) 0.008(5)
C(2) 0.022(6) 0.050(8) 0.031(7) 0.000(5) 0.014(5) 0.017(6)
C(3) 0.045(8) 0.057(9) 0.042(8) 0.009(7) 0.021(7) 0.026(7)
C(4) 0.033(7) 0.033(7) 0.037(7) -0.005(5) 0.023(6) 0.009(5)
C(5) 0.028(6) 0.030(6) 0.034(7) 0.003(5) 0.013(5) 0.007(5)
C(6) 0.030(6) 0.021(6) 0.020(6) 0.002(5) 0.012(5) 0.002(4)
C(7) 0.021(6) 0.018(5) 0.026(6) 0.000(4) 0.016(5) 0.004(4)
C(8) 0.040(7) 0.031(7) 0.027(6) 0.008(5) 0.014(6) 0.010(5)
C(9) 0.019(6) 0.037(7) 0.042(7) -0.001(5) 0.007(5) 0.005(6)
C(10) 0.020(6) 0.046(7) 0.047(8) 0.003(5) 0.027(6) 0.008(6)
C(11) 0.031(7) 0.032(6) 0.027(6) 0.000(5) 0.014(5) 0.003(5)
C(12) 0.020(6) 0.018(5) 0.026(6) 0.000(4) 0.014(5) 0.002(4)
C(13) 0.022(6) 0.030(6) 0.019(5) -0.003(5) 0.012(5) 0.003(5)
C(14) 0.029(7) 0.042(8) 0.049(8) 0.007(6) 0.018(6) 0.007(6)
C(15) 0.036(8) 0.047(8) 0.043(8) -0.016(6) 0.008(6) -0.016(6)
C(16) 0.039(8) 0.06(1) 0.031(7) -0.018(7) 0.009(6) -0.017(7)
C(17) 0.022(7) 0.06(1) 0.057(9) 0.010(6) 0.000(6) 0.005(7)
C(18) 0.036(7) 0.037(7) 0.028(6) 0.004(6) 0.015(6) 0.001(5)
C(19) 0.025(6) 0.028(6) 0.034(7) 0.004(5) 0.015(5) 0.005(5)
C(20) 0.049(8) 0.032(7) 0.022(6) 0.005(6) 0.016(6) -0.003(5)
C(21) 0.06(1) 0.06(1) 0.052(9) 0.021(8) 0.015(8) -0.012(8)
C(22) 0.06(1) 0.024(7) 0.07(1) 0.012(7) 0.022(9) 0.002(7)
C(23) 0.08(1) 0.039(8) 0.08(1) 0.010(8) 0.05(1) 0.022(8)
C(24) 0.09(1) 0.024(7) 0.056(9) 0.011(7) 0.057(9) 0.011(6)
C(25) 0.028(6) 0.025(6) 0.028(6) -0.008(5) 0.016(5) 0.000(5)
C(26) 0.053(8) 0.036(7) 0.038(7) -0.003(6) 0.032(7) -0.002(6)
C(27) 0.07(1) 0.043(8) 0.045(8) -0.003(7) 0.034(8) -0.009(6)
C(28) 0.058(9) 0.07(1) 0.037(8) 0.002(8) 0.035(7) 0.006(7)
C(29) 0.11(1) 0.06(1) 0.051(9) 0.005(9) 0.06(1) 0.015(8)
C(30) 0.09(1) 0.041(8) 0.050(9) -0.008(7) 0.055(8) 0.009(6)
C(31) 0.036(7) 0.029(6) 0.021(6) -0.007(5) 0.019(5) 0.005(5)
C(32) 0.038(8) 0.030(7) 0.057(9) -0.001(6) 0.012(7) -0.005(6)
C(33) 0.08(1) 0.035(8) 0.08(1) -0.003(8) 0.00(1) -0.038(8)
C(34) 0.09(1) 0.023(7) 0.06(1) 0.007(8) 0.029(9) -0.006(7)
C(35) 0.047(8) 0.025(7) 0.050(8) 0.009(6) 0.019(7) 0.008(6)
C(36) 0.029(7) 0.035(7) 0.039(7) -0.001(5) 0.003(6) 0.008(6)
C(37) 0.08(1) 0.12(2) 0.07(1) 0.03(1) 0.03(1) 0.01(1)
C(38) 0.09(1) 0.08(1) 0.07(1) 0.00(1) 0.04(1) 0.007(9)

loop_
_atom_type_symbol
_atom_type_oxidation_number
_atom_type_number_in_cell
_atom_type_scat_dispersion_real
_atom_type_scat_dispersion_imag
_atom_type_scat_source
C 0 76 0.017 0.009
;International Tables for Crystallography
(1992, Vol. C, Tables 4.2.6.8 and 6.1.1.1)
;
H 0 64 0.000 0.000
;International Tables for Crystallography
(1992, Vol. C, Table 6.1.1.2)
;
Br 0 4 -0.767 1.283
;International Tables for Crystallography
(1992, Vol. C, Tables 4.2.6.8 and 6.1.1.1)
;
Hg 0 4 -4.990 7.686
;International Tables for Crystallography
(1992, Vol. C, Tables 4.2.6.8 and 6.1.1.1)
;
P 0 4 0.283 0.434
;International Tables for Crystallography
(1992, Vol. C, Tables 4.2.6.8 and 6.1.1.1)
;
Cl 0 8 0.348 0.702
;International Tables for Crystallography
(1992, Vol. C, Tables 4.2.6.8 and 6.1.1.1)
;

loop_
_geom_angle_atom_site_label_1
_geom_angle_atom_site_label_2
_geom_angle_atom_site_label_3
_geom_angle
_geom_angle_site_symmetry_1
_geom_angle_site_symmetry_2
_geom_angle_site_symmetry_3
_geom_angle_publ_flag
Hg(2) Hg(1) C(1) 91.8(3) . . . yes
Hg(2) Hg(1) C(7) 91.7(3) . . . yes
C(1) Hg(1) C(7) 175.8(4) . . . yes
Hg(1) Hg(2) Br(1) 78.13(3) . . . yes
Hg(1) Hg(2) Br(2) 175.78(4) . . . yes
Hg(1) Hg(2) P(1) 78.60(6) . . . yes
Hg(1) Hg(2) P(2) 77.58(6) . . . yes
Br(1) Hg(2) Br(2) 105.71(4) . . . yes
Br(1) Hg(2) P(1) 104.14(7) . . . yes
Br(1) Hg(2) P(2) 105.54(7) . . . yes
Br(2) Hg(2) P(1) 101.87(7) . . . yes
Br(2) Hg(2) P(2) 99.52(7) . . . yes
P(1) Hg(2) P(2) 136.77(9) . . . yes
Hg(2) P(1) C(6) 116.5(4) . . . yes
Hg(2) P(1) C(13) 109.2(3) . . . yes
Hg(2) P(1) C(19) 109.9(4) . . . yes
C(6) P(1) C(13) 107.9(5) . . . yes
C(6) P(1) C(19) 106.2(5) . . . yes
C(13) P(1) C(19) 106.7(5) . . . yes
Hg(2) P(2) C(12) 116.5(3) . . . yes
Hg(2) P(2) C(25) 109.0(3) . . . yes
Hg(2) P(2) C(31) 110.1(4) . . . yes
C(12) P(2) C(25) 107.1(5) . . . yes
C(12) P(2) C(31) 107.2(5) . . . yes
C(25) P(2) C(31) 106.4(5) . . . yes
Hg(1) C(1) C(2) 118.4(8) . . . yes
Hg(1) C(1) C(6) 124.9(8) . . . yes
C(2) C(1) C(6) 117(1) . . . yes
C(1) C(2) C(3) 123(1) . . . yes
C(1) C(2) H(2) 118.3 . . . no
C(3) C(2) H(2) 118.3 . . . no
C(2) C(3) C(4) 120(1) . . . yes
C(2) C(3) H(3) 120.0 . . . no
C(4) C(3) H(3) 120.0 . . . no
C(3) C(4) C(5) 119(1) . . . yes
C(3) C(4) H(4) 120.5 . . . no
C(5) C(4) H(4) 120.5 . . . no
C(4) C(5) C(6) 122(1) . . . yes
C(4) C(5) H(5) 118.9 . . . no
C(6) C(5) H(5) 118.9 . . . no
P(1) C(6) C(1) 122.5(8) . . . yes
P(1) C(6) C(5) 119.0(8) . . . yes
C(1) C(6) C(5) 119(1) . . . yes
Hg(1) C(7) C(8) 116.6(8) . . . yes
Hg(1) C(7) C(12) 125.0(8) . . . yes
C(8) C(7) C(12) 118(1) . . . yes
C(7) C(8) C(9) 121(1) . . . yes
C(7) C(8) H(8) 119.4 . . . no
C(9) C(8) H(8) 119.4 . . . no
C(8) C(9) C(10) 121(1) . . . yes
C(8) C(9) H(9) 119.7 . . . no
C(10) C(9) H(9) 119.7 . . . no
C(9) C(10) C(11) 119(1) . . . yes
C(9) C(10) H(10) 120.5 . . . no
C(11) C(10) H(10) 120.5 . . . no
C(10) C(11) C(12) 120(1) . . . yes
C(10) C(11) H(11) 119.9 . . . no
C(12) C(11) H(11) 119.9 . . . no
P(2) C(12) C(7) 122.0(8) . . . yes
P(2) C(12) C(11) 117.2(8) . . . yes
C(7) C(12) C(11) 121(1) . . . yes
P(1) C(13) C(14) 118.4(9) . . . yes
P(1) C(13) C(18) 121.3(8) . . . yes
C(14) C(13) C(18) 120(1) . . . yes
C(13) C(14) C(15) 120(1) . . . yes
C(13) C(14) H(14) 119.8 . . . no
C(15) C(14) H(14) 119.8 . . . no
C(14) C(15) C(16) 121(1) . . . yes
C(14) C(15) H(15) 119.6 . . . no
C(16) C(15) H(15) 119.6 . . . no
C(15) C(16) C(17) 119(1) . . . yes
C(15) C(16) H(16) 120.4 . . . no
C(17) C(16) H(16) 120.4 . . . no
C(16) C(17) C(18) 121(1) . . . yes
C(16) C(17) H(17) 119.5 . . . no
C(18) C(17) H(17) 119.5 . . . no
C(13) C(18) C(17) 118(1) . . . yes
C(13) C(18) H(18) 120.9 . . . no
C(17) C(18) H(18) 120.9 . . . no
P(1) C(19) C(20) 121.9(9) . . . yes
P(1) C(19) C(24) 118.8(9) . . . yes
C(20) C(19) C(24) 119(1) . . . yes
C(19) C(20) C(21) 120(1) . . . yes
C(19) C(20) H(20) 120.2 . . . no
C(21) C(20) H(20) 120.2 . . . no
C(20) C(21) C(22) 121(1) . . . yes
C(20) C(21) H(21) 119.7 . . . no
C(22) C(21) H(21) 119.7 . . . no
C(21) C(22) C(23) 119(1) . . . yes
C(21) C(22) H(22) 120.4 . . . no
C(23) C(22) H(22) 120.4 . . . no
C(22) C(23) C(24) 122(1) . . . yes
C(22) C(23) H(23) 119.2 . . . no
C(24) C(23) H(23) 119.2 . . . no
C(19) C(24) C(23) 120(1) . . . yes
C(19) C(24) H(24) 120.2 . . . no
C(23) C(24) H(24) 120.2 . . . no
P(2) C(25) C(26) 118.2(8) . . . yes
P(2) C(25) C(30) 123.6(9) . . . yes
C(26) C(25) C(30) 118(1) . . . yes
C(25) C(26) C(27) 120(1) . . . yes
C(25) C(26) H(26) 119.9 . . . no
C(27) C(26) H(26) 119.9 . . . no
C(26) C(27) C(28) 121(1) . . . yes
C(26) C(27) H(27) 119.3 . . . no
C(28) C(27) H(27) 119.3 . . . no
C(27) C(28) C(29) 119(1) . . . yes
C(27) C(28) H(28) 120.4 . . . no
C(29) C(28) H(28) 120.4 . . . no
C(28) C(29) C(30) 119(1) . . . yes
C(28) C(29) H(29) 120.4 . . . no
C(30) C(29) H(29) 120.4 . . . no
C(25) C(30) C(29) 122(1) . . . yes
C(25) C(30) H(30) 119.1 . . . no
C(29) C(30) H(30) 119.1 . . . no
P(2) C(31) C(32) 122.9(9) . . . yes
P(2) C(31) C(36) 118.6(8) . . . yes
C(32) C(31) C(36) 119(1) . . . yes
C(31) C(32) C(33) 120(1) . . . yes
C(31) C(32) H(32) 119.8 . . . no
C(33) C(32) H(32) 119.8 . . . no
C(32) C(33) C(34) 119(1) . . . yes
C(32) C(33) H(33) 120.3 . . . no
C(34) C(33) H(33) 120.3 . . . no
C(33) C(34) C(35) 121(1) . . . yes
C(33) C(34) H(34) 119.5 . . . no
C(35) C(34) H(34) 119.5 . . . no
C(34) C(35) C(36) 120(1) . . . yes
C(34) C(35) H(35) 120.2 . . . no
C(36) C(35) H(35) 120.2 . . . no
C(31) C(36) C(35) 121(1) . . . yes
C(31) C(36) H(36) 119.4 . . . no
C(35) C(36) H(36) 119.4 . . . no
Cl(1a) C(37) Cl(1b) 114(1) . . . yes
Cl(1a) C(37) H(37a) 108.3 . . . no
Cl(1a) C(37) H(37b) 108.3 . . . no
Cl(1b) C(37) H(37a) 108.3 . . . no
Cl(1b) C(37) H(37b) 108.3 . . . no
H(37a) C(37) H(37b) 109.5 . . . no
Cl(2a) C(38) Cl(2b) 111(1) . . . yes
Cl(2a) C(38) H(38a) 109.2 . . . no
Cl(2a) C(38) H(38b) 109.2 . . . no
Cl(2b) C(38) H(38a) 109.3 . . . no
Cl(2b) C(38) H(38b) 109.3 . . . no
H(38a) C(38) H(38b) 109.4 . . . no

loop_
_geom_bond_atom_site_label_1
_geom_bond_atom_site_label_2
_geom_bond_distance
_geom_bond_site_symmetry_1
_geom_bond_site_symmetry_2
_geom_bond_publ_flag
Hg(1) Hg(2) 3.1515(6) . . yes
Hg(1) C(1) 2.10(1) . . yes
Hg(1) C(7) 2.12(1) . . yes
Hg(2) Br(1) 2.682(1) . . yes
Hg(2) Br(2) 2.629(1) . . yes
Hg(2) P(1) 2.462(3) . . yes
Hg(2) P(2) 2.461(3) . . yes
Cl(1a) C(37) 1.73(2) . . yes
Cl(1b) C(37) 1.72(2) . . yes
Cl(2a) C(38) 1.69(2) . . yes
Cl(2b) C(38) 1.75(2) . . yes
P(1) C(6) 1.79(1) . . yes
P(1) C(13) 1.82(1) . . yes
P(1) C(19) 1.81(1) . . yes
P(2) C(12) 1.81(1) . . yes
P(2) C(25) 1.81(1) . . yes
P(2) C(31) 1.81(1) . . yes
C(1) C(2) 1.39(2) . . yes
C(1) C(6) 1.42(1) . . yes
C(2) C(3) 1.36(2) . . yes
C(2) H(2) 0.95 . . no
C(3) C(4) 1.38(2) . . yes
C(3) H(3) 0.95 . . no
C(4) C(5) 1.36(2) . . yes
C(4) H(4) 0.95 . . no
C(5) C(6) 1.41(2) . . yes
C(5) H(5) 0.95 . . no
C(7) C(8) 1.41(2) . . yes
C(7) C(12) 1.37(1) . . yes
C(8) C(9) 1.37(2) . . yes
C(8) H(8) 0.95 . . no
C(9) C(10) 1.40(2) . . yes
C(9) H(9) 0.95 . . no
C(10) C(11) 1.38(2) . . yes
C(10) H(10) 0.95 . . no
C(11) C(12) 1.41(1) . . yes
C(11) H(11) 0.95 . . no
C(13) C(14) 1.37(2) . . yes
C(13) C(18) 1.41(2) . . yes
C(14) C(15) 1.38(2) . . yes
C(14) H(14) 0.95 . . no
C(15) C(16) 1.35(2) . . yes
C(15) H(15) 0.95 . . no
C(16) C(17) 1.40(2) . . yes
C(16) H(16) 0.95 . . no
C(17) C(18) 1.38(2) . . yes
C(17) H(17) 0.95 . . no
C(18) H(18) 0.95 . . no
C(19) C(20) 1.38(2) . . yes
C(19) C(24) 1.39(2) . . yes
C(20) C(21) 1.40(2) . . yes
C(20) H(20) 0.95 . . no
C(21) C(22) 1.36(2) . . yes
C(21) H(21) 0.95 . . no
C(22) C(23) 1.37(2) . . yes
C(22) H(22) 0.95 . . no
C(23) C(24) 1.37(2) . . yes
C(23) H(23) 0.95 . . no
C(24) H(24) 0.95 . . no
C(25) C(26) 1.39(2) . . yes
C(25) C(30) 1.36(2) . . yes
C(26) C(27) 1.38(2) . . yes
C(26) H(26) 0.95 . . no
C(27) C(28) 1.36(2) . . yes
C(27) H(27) 0.95 . . no
C(28) C(29) 1.38(2) . . yes
C(28) H(28) 0.95 . . no
C(29) C(30) 1.40(2) . . yes
C(29) H(29) 0.95 . . no
C(30) H(30) 0.95 . . no
C(31) C(32) 1.36(2) . . yes
C(31) C(36) 1.41(2) . . yes
C(32) C(33) 1.40(2) . . yes
C(32) H(32) 0.95 . . no
C(33) C(34) 1.39(2) . . yes
C(33) H(33) 0.95 . . no
C(34) C(35) 1.34(2) . . yes
C(34) H(34) 0.95 . . no
C(35) C(36) 1.38(2) . . yes
C(35) H(35) 0.95 . . no
C(36) H(36) 0.95 . . no
C(37) H(37a) 0.95 . . no
C(37) H(37b) 0.95 . . no
C(38) H(38a) 0.95 . . no
C(38) H(38b) 0.95 . . no

loop_
_geom_contact_atom_site_label_1
_geom_contact_atom_site_label_2
_geom_contact_distance
_geom_contact_site_symmetry_1
_geom_contact_site_symmetry_2
_geom_contact_publ_flag
Hg(1) H(34) 2.9451 . 2 no
Br(1) H(2) 2.7209 . 2_565 no
Br(1) H(8) 2.7268 . 2_565 no
Br(2) H(38a) 2.8144 . . no
Br(2) H(15) 3.0011 . 2_666 no
Br(2) H(37a) 3.0264 . . no
Br(2) C(37) 3.54(2) . . no
Br(2) C(38) 3.59(2) . . no
Cl(1a) H(35) 3.0340 . 2_656 no
Cl(1b) H(35) 2.9554 . 2_656 no
Cl(2a) H(30) 2.8972 . 2_556 no
Cl(2a) C(30) 3.56(2) . 2_556 no
Cl(2b) H(20) 3.0316 . 1_556 no
C(10) H(22) 2.8946 . 2 no
C(16) H(3) 3.0191 . 2_665 no
C(17) H(37a) 3.0241 . . no
C(18) H(37a) 2.9258 . . no
C(20) H(33) 2.9727 . 2 no
C(21) C(21) 3.58(3) . 2_655 no
C(27) H(17) 3.0126 . 1_455 no
C(35) H(29) 2.8514 . 2_556 no
H(4) H(5) 2.5279 . 2_665 no
H(5) H(10) 2.6157 . 1_655 no
H(20) H(38b) 2.6928 . 1_554 no
H(26) H(27) 2.6237 . 2_566 no
H(29) H(35) 2.6592 . 2_556 no

loop_
_geom_torsion_atom_site_label_1
_geom_torsion_atom_site_label_2
_geom_torsion_atom_site_label_3
_geom_torsion_atom_site_label_4
_geom_torsion_site_symmetry_1
_geom_torsion_site_symmetry_2
_geom_torsion_site_symmetry_3
_geom_torsion_site_symmetry_4
_geom_torsion
_geom_torsion_publ_flag
Hg(1) Hg(2) P(1) C(6) . . . . 21.9(4) no
Hg(1) Hg(2) P(1) C(13) . . . . 144.4(4) no
Hg(1) Hg(2) P(1) C(19) . . . . -98.9(4) no
Hg(1) Hg(2) P(2) C(12) . . . . -24.4(4) no
Hg(1) Hg(2) P(2) C(25) . . . . -145.7(4) no
Hg(1) Hg(2) P(2) C(31) . . . . 97.8(4) no
Hg(1) C(1) C(2) C(3) . . . . 178(1) no
Hg(1) C(1) C(6) P(1) . . . . 5(1) no
Hg(1) C(1) C(6) C(5) . . . . -176.6(8) no
Hg(1) C(7) C(8) C(9) . . . . -180.0(9) no
Hg(1) C(7) C(12) P(2) . . . . -4(1) no
Hg(1) C(7) C(12) C(11) . . . . 179.7(8) no
Hg(2) Hg(1) C(1) C(2) . . . . -169.7(9) no
Hg(2) Hg(1) C(1) C(6) . . . . 11.0(9) no
Hg(2) Hg(1) C(7) C(8) . . . . 165.5(8) no
Hg(2) Hg(1) C(7) C(12) . . . . -13.1(9) no
Hg(2) P(1) C(6) C(1) . . . . -24(1) no
Hg(2) P(1) C(6) C(5) . . . . 157.3(7) no
Hg(2) P(1) C(13) C(14) . . . . -53(1) no
Hg(2) P(1) C(13) C(18) . . . . 122.1(8) no
Hg(2) P(1) C(19) C(20) . . . . 135.7(9) no
Hg(2) P(1) C(19) C(24) . . . . -43(1) no
Hg(2) P(2) C(12) C(7) . . . . 27(1) no
Hg(2) P(2) C(12) C(11) . . . . -157.5(7) no
Hg(2) P(2) C(25) C(26) . . . . 55(1) no
Hg(2) P(2) C(25) C(30) . . . . -125(1) no
Hg(2) P(2) C(31) C(32) . . . . -131(1) no
Hg(2) P(2) C(31) C(36) . . . . 46(1) no
Br(1) Hg(2) Hg(1) C(1) . . . . 91.3(3) no
Br(1) Hg(2) Hg(1) C(7) . . . . -91.0(3) no
Br(1) Hg(2) P(1) C(6) . . . . -52.6(4) no
Br(1) Hg(2) P(1) C(13) . . . . 69.9(4) no
Br(1) Hg(2) P(1) C(19) . . . . -173.4(4) no
Br(1) Hg(2) P(2) C(12) . . . . 49.3(4) no
Br(1) Hg(2) P(2) C(25) . . . . -72.0(4) no
Br(1) Hg(2) P(2) C(31) . . . . 171.6(4) no
Br(2) Hg(2) Hg(1) C(1) . . . . -112.7(6) no
Br(2) Hg(2) Hg(1) C(7) . . . . 65.0(6) no
Br(2) Hg(2) P(1) C(6) . . . . -162.4(4) no
Br(2) Hg(2) P(1) C(13) . . . . -39.9(4) no
Br(2) Hg(2) P(1) C(19) . . . . 76.8(4) no
Br(2) Hg(2) P(2) C(12) . . . . 158.7(4) no
Br(2) Hg(2) P(2) C(25) . . . . 37.4(4) no
Br(2) Hg(2) P(2) C(31) . . . . -79.0(4) no
P(1) Hg(2) Hg(1) C(1) . . . . -16.0(3) no
P(1) Hg(2) Hg(1) C(7) . . . . 161.7(3) no
P(1) Hg(2) P(2) C(12) . . . . -82.4(4) no
P(1) Hg(2) P(2) C(25) . . . . 156.3(4) no
P(1) Hg(2) P(2) C(31) . . . . 39.8(4) no
P(1) C(6) C(1) C(2) . . . . -174.4(9) no
P(1) C(6) C(5) C(4) . . . . 174.2(9) no
P(1) C(13) C(14) C(15) . . . . 176(1) no
P(1) C(13) C(18) C(17) . . . . -176(1) no
P(1) C(19) C(20) C(21) . . . . -179(1) no
P(1) C(19) C(24) C(23) . . . . 180(1) no
P(2) Hg(2) Hg(1) C(1) . . . . -159.6(3) no
P(2) Hg(2) Hg(1) C(7) . . . . 18.0(3) no
P(2) Hg(2) P(1) C(6) . . . . 79.6(4) no
P(2) Hg(2) P(1) C(13) . . . . -157.9(4) no
P(2) Hg(2) P(1) C(19) . . . . -41.2(4) no
P(2) C(12) C(7) C(8) . . . . 177.1(8) no
P(2) C(12) C(11) C(10) . . . . -176.6(9) no
P(2) C(25) C(26) C(27) . . . . 180(1) no
P(2) C(25) C(30) C(29) . . . . -179(1) no
P(2) C(31) C(32) C(33) . . . . 179(1) no
P(2) C(31) C(36) C(35) . . . . -179(1) no
C(1) Hg(1) C(7) C(8) . . . . -48(6) no
C(1) Hg(1) C(7) C(12) . . . . 133(5) no
C(1) C(2) C(3) C(4) . . . . 0(2) no
C(1) C(6) P(1) C(13) . . . . -147.4(8) no
C(1) C(6) P(1) C(19) . . . . 98.5(9) no
C(1) C(6) C(5) C(4) . . . . -4(2) no
C(2) C(1) Hg(1) C(7) . . . . 44(6) no
C(2) C(1) C(6) C(5) . . . . 4(2) no
C(2) C(3) C(4) C(5) . . . . 0(2) no
C(3) C(2) C(1) C(6) . . . . -2(2) no
C(3) C(4) C(5) C(6) . . . . 2(2) no
C(5) C(6) P(1) C(13) . . . . 34(1) no
C(5) C(6) P(1) C(19) . . . . -79.9(9) no
C(6) P(1) C(13) C(14) . . . . 75(1) no
C(6) P(1) C(13) C(18) . . . . -110.4(9) no
C(6) P(1) C(19) C(20) . . . . 9(1) no
C(6) P(1) C(19) C(24) . . . . -170(1) no
C(6) C(1) Hg(1) C(7) . . . . -135(5) no
C(7) C(8) C(9) C(10) . . . . 1(2) no
C(7) C(12) P(2) C(25) . . . . 148.8(8) no
C(7) C(12) P(2) C(31) . . . . -97.2(9) no
C(7) C(12) C(11) C(10) . . . . -1(2) no
C(8) C(7) C(12) C(11) . . . . 1(2) no
C(8) C(9) C(10) C(11) . . . . 0(2) no
C(9) C(8) C(7) C(12) . . . . -1(2) no
C(9) C(10) C(11) C(12) . . . . 0(2) no
C(11) C(12) P(2) C(25) . . . . -35.1(9) no
C(11) C(12) P(2) C(31) . . . . 78.8(9) no
C(12) P(2) C(25) C(26) . . . . -72(1) no
C(12) P(2) C(25) C(30) . . . . 108(1) no
C(12) P(2) C(31) C(32) . . . . -3(1) no
C(12) P(2) C(31) C(36) . . . . 173.8(9) no
C(13) P(1) C(19) C(20) . . . . -106(1) no
C(13) P(1) C(19) C(24) . . . . 75(1) no
C(13) C(14) C(15) C(16) . . . . 0(2) no
C(13) C(18) C(17) C(16) . . . . 1(2) no
C(14) C(13) P(1) C(19) . . . . -171.3(9) no
C(14) C(13) C(18) C(17) . . . . -1(2) no
C(14) C(15) C(16) C(17) . . . . 0(2) no
C(15) C(14) C(13) C(18) . . . . 1(2) no
C(15) C(16) C(17) C(18) . . . . 0(2) no
C(18) C(13) P(1) C(19) . . . . 3(1) no
C(19) C(20) C(21) C(22) . . . . -1(2) no
C(19) C(24) C(23) C(22) . . . . 0(3) no
C(20) C(19) C(24) C(23) . . . . 0(2) no
C(20) C(21) C(22) C(23) . . . . 1(3) no
C(21) C(20) C(19) C(24) . . . . 0(2) no
C(21) C(22) C(23) C(24) . . . . -1(3) no
C(25) P(2) C(31) C(32) . . . . 111(1) no
C(25) P(2) C(31) C(36) . . . . -72(1) no
C(25) C(26) C(27) C(28) . . . . 2(2) no
C(25) C(30) C(29) C(28) . . . . -3(3) no
C(26) C(25) P(2) C(31) . . . . 173(1) no
C(26) C(25) C(30) C(29) . . . . 2(2) no
C(26) C(27) C(28) C(29) . . . . -3(2) no
C(27) C(26) C(25) C(30) . . . . -1(2) no
C(27) C(28) C(29) C(30) . . . . 3(3) no
C(30) C(25) P(2) C(31) . . . . -6(1) no
C(31) C(32) C(33) C(34) . . . . -2(3) no
C(31) C(36) C(35) C(34) . . . . 2(2) no
C(32) C(31) C(36) C(35) . . . . -2(2) no
C(32) C(33) C(34) C(35) . . . . 2(3) no
C(33) C(32) C(31) C(36) . . . . 2(2) no
C(33) C(34) C(35) C(36) . . . . -2(2) no
